data_1543174
loop_
_publ_author_name
'Mague, Joel T.'
'Mohamed, Shaaban K.'
'Akkurt, Mehmet'
'Bakhite, Etify A.'
'Albayati, Mustafa R.'

_publ_section_title
;
 <i>N</i>'-Benzylidene-2-({5-[(4-chlorophenoxy)methyl]-4-phenyl-4<i>H</i>-1,2,4-triazol-3-yl}sulfanyl)acetohydrazide
 hemihydrate
;
_journal_coeditor_code SJ4023
_journal_issue 4
_journal_name_full IUCrData
_journal_page_first x160627
_journal_paper_doi 10.1107/S2414314616006271
_journal_volume 1
_journal_year 2016
_chemical_formula_iupac '2C24 H20 Cl N5 O2 S, H2 O'
_chemical_formula_moiety '2(C24 H20 Cl N5 O2 S), H2 O'
_chemical_formula_sum 'C48 H42 Cl2 N10 O5 S2'
_chemical_formula_weight 973.93
_chemical_name_systematic
'<i>N</i>'-Benzylidene-2-({5-[(4-chlorophenoxy)methyl]-4-phenyl-4<i>H</i>-1,2,4-triazol-3-yl}sulfanyl)acetohydrazide hemihydrate'
_space_group_crystal_system triclinic
_space_group_IT_number 2
_space_group_name_Hall '-P 1'
_space_group_name_H-M_alt 'P -1'
_symmetry_space_group_name_Hall '-P 1'
_symmetry_space_group_name_H-M 'P -1'
_atom_sites_solution_hydrogens mixed
_atom_sites_solution_primary direct
_atom_sites_solution_secondary difmap
_audit_creation_method SHELXL-2014/7
_cell_angle_alpha 96.662(2)
_cell_angle_beta 102.6730(10)
_cell_angle_gamma 98.0670(10)
_cell_formula_units_Z 3
_cell_length_a 10.7330(4)
_cell_length_b 16.0616(6)
_cell_length_c 20.9885(8)
_cell_measurement_reflns_used 9989
_cell_measurement_temperature 150.(2)
_cell_measurement_theta_max 72.3262
_cell_measurement_theta_min 4.3185
_cell_volume 3454.5(2)
_computing_cell_refinement
;
<i>SAINT</i> (Bruker, 2016)
;
_computing_data_collection
;
<i>APEX3</i> (Bruker, 2016)
;
_computing_data_reduction
;
<i>SAINT</i>  (Bruker, 2016)
;
_computing_molecular_graphics
;
<i>DIAMOND</i> (Brandenburg & Putz, 2012)
;
_computing_publication_material
;
<i>SHELXTL</i> (Sheldrick, 2008)
;
_computing_structure_refinement
;
<i>SHELXL2014</i> (Sheldrick, 2015b)
;
_computing_structure_solution
;
<i>SHELXT</i> (Sheldrick, 2015a)
;
_diffrn_ambient_temperature 150(2)
_diffrn_detector_area_resol_mean 10.4167
_diffrn_measured_fraction_theta_full 0.961
_diffrn_measured_fraction_theta_max 0.939
_diffrn_measurement_device_type 'Bruker D8 VENTURE PHOTON 100 CMOS'
_diffrn_measurement_method '\w scans'
_diffrn_radiation_monochromator mirror
_diffrn_radiation_type CuK\a
_diffrn_radiation_wavelength 1.54178
_diffrn_reflns_av_R_equivalents 0.0291
_diffrn_reflns_limit_h_max 13
_diffrn_reflns_limit_h_min -11
_diffrn_reflns_limit_k_max 19
_diffrn_reflns_limit_k_min -18
_diffrn_reflns_limit_l_max 25
_diffrn_reflns_limit_l_min -25
_diffrn_reflns_number 26548
_diffrn_reflns_theta_full 68.000
_diffrn_reflns_theta_max 72.320
_diffrn_reflns_theta_min 3.287
_exptl_absorpt_coefficient_mu 2.606
_exptl_absorpt_correction_T_max 0.78
_exptl_absorpt_correction_T_min 0.70
_exptl_absorpt_correction_type multi-scan
_exptl_absorpt_process_details
;
(<i>SADABS</i>; Bruker, 2016)
;
_exptl_crystal_colour colourless
_exptl_crystal_density_diffrn 1.404
_exptl_crystal_density_method 'not measured'
_exptl_crystal_description block
_exptl_crystal_F_000 1518
_exptl_crystal_size_max 0.190
_exptl_crystal_size_mid 0.143
_exptl_crystal_size_min 0.103
_refine_diff_density_max 0.363
_refine_diff_density_min -0.360
_refine_ls_extinction_method none
_refine_ls_goodness_of_fit_ref 1.018
_refine_ls_hydrogen_treatment constr
_refine_ls_matrix_type full
_refine_ls_number_parameters 910
_refine_ls_number_reflns 12824
_refine_ls_number_restraints 0
_refine_ls_restrained_S_all 1.018
_refine_ls_R_factor_all 0.0523
_refine_ls_R_factor_gt 0.0402
_refine_ls_shift/su_max 0.001
_refine_ls_shift/su_mean 0.000
_refine_ls_structure_factor_coef Fsqd
_refine_ls_weighting_details 'w=1/[\s^2^(Fo^2^)+(0.0615P)^2^+0.7789P] where P=(Fo^2^+2Fc^2^)/3'
_refine_ls_weighting_scheme calc
_refine_ls_wR_factor_gt 0.1059
_refine_ls_wR_factor_ref 0.1146
_reflns_number_gt 10286
_reflns_number_total 12824
_reflns_threshold_expression 'I > 2\s(I)'
_cod_data_source_file sj4023sup1.cif
_cod_data_source_block I
_cod_database_code 1543174
_shelx_space_group_comment
;
The symmetry employed for this shelxl refinement is uniquely defined
by the following loop, which should always be used as a source of
symmetry information in preference to the above space-group names.
They are only intended as comments.
;
_shelx_estimated_absorpt_t_min 0.637
_shelx_estimated_absorpt_t_max 0.775

loop_
_space_group_symop_operation_xyz
'x, y, z'
'-x, -y, -z'

loop_
_atom_site_type_symbol
_atom_site_label
_atom_site_fract_x
_atom_site_fract_y
_atom_site_fract_z
_atom_site_U_iso_or_equiv
_atom_site_adp_type
_atom_site_calc_flag
_atom_site_occupancy
Cl Cl1 0.12794(4) 0.02365(3) 0.07115(2) 0.03665(12) Uani d 1
S S1 1.12202(4) 0.39667(3) 0.18914(2) 0.02712(11) Uani d 1
O O1 0.61710(11) 0.26313(7) 0.17608(6) 0.0274(3) Uani d 1
O O2 1.39656(11) 0.42943(7) 0.22596(6) 0.0295(3) Uani d 1
N N1 0.81198(13) 0.45379(9) 0.23687(7) 0.0231(3) Uani d 1
N N2 0.94582(13) 0.46910(8) 0.24447(7) 0.0224(3) Uani d 1
N N3 0.85927(13) 0.36096(8) 0.16435(7) 0.0208(3) Uani d 1
N N4 1.43515(13) 0.56242(8) 0.28161(7) 0.0222(3) Uani d 1
H H4N 1.5221 0.5628 0.2907 0.027 Uiso d 1
N N5 1.38571(13) 0.63073(8) 0.30537(6) 0.0211(3) Uani d 1
C C1 0.49880(16) 0.21077(10) 0.15014(8) 0.0234(3) Uani d 1
C C2 0.50334(17) 0.12681(11) 0.12928(10) 0.0336(4) Uani d 1
H H2 0.5846 0.1088 0.1316 0.040 Uiso calc 1
C C3 0.38907(18) 0.06848(11) 0.10493(10) 0.0363(4) Uani d 1
H H3 0.3916 0.0106 0.0904 0.044 Uiso calc 1
C C4 0.27209(17) 0.09580(11) 0.10214(9) 0.0273(4) Uani d 1
C C5 0.26675(16) 0.17952(11) 0.12284(8) 0.0260(4) Uani d 1
H H5 0.1853 0.1972 0.1208 0.031 Uiso calc 1
C C6 0.38112(16) 0.23825(10) 0.14684(8) 0.0235(3) Uani d 1
H H6 0.3784 0.2963 0.1607 0.028 Uiso calc 1
C C7 0.62368(15) 0.35041(10) 0.16693(8) 0.0239(3) Uani d 1
H H7A 0.5718 0.3792 0.1934 0.029 Uiso calc 1
H H7B 0.5899 0.3548 0.1198 0.029 Uiso calc 1
C C8 0.76254(15) 0.38988(10) 0.18931(8) 0.0215(3) Uani d 1
C C9 0.97106(15) 0.41238(10) 0.20090(8) 0.0212(3) Uani d 1
C C10 0.84291(15) 0.30157(10) 0.10504(8) 0.0219(3) Uani d 1
C C11 0.7900(2) 0.32576(11) 0.04546(9) 0.0336(4) Uani d 1
H H11 0.7652 0.3802 0.0440 0.040 Uiso calc 1
C C12 0.7733(2) 0.26933(13) -0.01246(9) 0.0396(5) Uani d 1
H H12 0.7362 0.2849 -0.0538 0.048 Uiso calc 1
C C13 0.81049(19) 0.19077(12) -0.00990(9) 0.0343(4) Uani d 1
H H13 0.7990 0.1523 -0.0495 0.041 Uiso calc 1
C C14 0.86450(19) 0.16782(11) 0.05028(10) 0.0352(4) Uani d 1
H H14 0.8905 0.1138 0.0517 0.042 Uiso calc 1
C C15 0.88101(18) 0.22337(11) 0.10867(9) 0.0295(4) Uani d 1
H H15 0.9177 0.2078 0.1501 0.035 Uiso calc 1
C C16 1.21388(16) 0.48887(11) 0.24583(9) 0.0302(4) Uani d 1
H H16A 1.1873 0.5412 0.2305 0.036 Uiso calc 1
H H16B 1.1971 0.4865 0.2902 0.036 Uiso calc 1
C C17 1.35506(15) 0.49070(10) 0.24946(8) 0.0211(3) Uani d 1
C C18 1.46994(16) 0.69472(10) 0.33807(8) 0.0230(3) Uani d 1
H H18 1.5596 0.6921 0.3444 0.028 Uiso calc 1
C C19 1.42993(16) 0.77148(10) 0.36568(8) 0.0229(3) Uani d 1
C C20 1.30025(17) 0.77665(11) 0.36287(9) 0.0312(4) Uani d 1
H H20 1.2349 0.7286 0.3435 0.037 Uiso calc 1
C C21 1.2662(2) 0.85122(13) 0.38814(11) 0.0409(5) Uani d 1
H H21 1.1776 0.8541 0.3860 0.049 Uiso calc 1
C C22 1.3608(2) 0.92209(12) 0.41674(10) 0.0401(5) Uani d 1
H H22 1.3368 0.9733 0.4338 0.048 Uiso calc 1
C C23 1.48956(19) 0.91764(11) 0.42014(9) 0.0337(4) Uani d 1
H H23 1.5545 0.9658 0.4398 0.040 Uiso calc 1
C C24 1.52427(17) 0.84294(11) 0.39491(8) 0.0279(4) Uani d 1
H H24 1.6131 0.8403 0.3975 0.033 Uiso calc 1
Cl Cl2 1.19206(5) 0.96964(3) 0.58780(3) 0.04395(13) Uani d 1
S S2 0.18741(4) 0.60384(3) 0.46784(2) 0.02689(11) Uani d 1
O O3 0.69930(11) 0.73152(7) 0.49432(7) 0.0311(3) Uani d 1
O O4 -0.08883(12) 0.55580(8) 0.43783(7) 0.0344(3) Uani d 1
N N6 0.50482(13) 0.54226(8) 0.43110(7) 0.0233(3) Uani d 1
N N7 0.36993(13) 0.52876(8) 0.41977(7) 0.0229(3) Uani d 1
N N8 0.45090(13) 0.63731(8) 0.50012(7) 0.0214(3) Uani d 1
N N9 -0.11306(14) 0.42286(9) 0.38391(7) 0.0268(3) Uani d 1
H H9N -0.1999 0.4150 0.3808 0.032 Uiso d 1
N N10 -0.05591(14) 0.36018(9) 0.35767(7) 0.0241(3) Uani d 1
C C25 0.81876(16) 0.78290(11) 0.51779(8) 0.0258(4) Uani d 1
C C26 0.81619(18) 0.86787(12) 0.53677(11) 0.0374(5) Uani d 1
H H26 0.7357 0.8867 0.5353 0.045 Uiso calc 1
C C27 0.93163(19) 0.92568(12) 0.55800(11) 0.0406(5) Uani d 1
H H27 0.9305 0.9842 0.5711 0.049 Uiso calc 1
C C28 1.04733(18) 0.89747(11) 0.55992(9) 0.0309(4) Uani d 1
C C29 1.05050(17) 0.81287(11) 0.54099(9) 0.0297(4) Uani d 1
H H29 1.1311 0.7943 0.5423 0.036 Uiso calc 1
C C30 0.93536(17) 0.75464(11) 0.51990(9) 0.0269(4) Uani d 1
H H30 0.9368 0.6961 0.5071 0.032 Uiso calc 1
C C31 0.68888(16) 0.64487(10) 0.50496(9) 0.0251(3) Uani d 1
H H31A 0.7167 0.6416 0.5527 0.030 Uiso calc 1
H H31B 0.7439 0.6148 0.4813 0.030 Uiso calc 1
C C32 0.55014(16) 0.60631(10) 0.47883(8) 0.0216(3) Uani d 1
C C33 0.34104(16) 0.58642(10) 0.46116(8) 0.0218(3) Uani d 1
C C34 0.46277(16) 0.69535(10) 0.55969(8) 0.0225(3) Uani d 1
C C35 0.44295(18) 0.77783(11) 0.55637(9) 0.0304(4) Uani d 1
H H35 0.4186 0.7969 0.5149 0.037 Uiso calc 1
C C36 0.45946(19) 0.83255(11) 0.61530(9) 0.0339(4) Uani d 1
H H36 0.4458 0.8896 0.6141 0.041 Uiso calc 1
C C37 0.49558(18) 0.80473(11) 0.67547(9) 0.0320(4) Uani d 1
H H37 0.5085 0.8429 0.7154 0.038 Uiso calc 1
C C38 0.5128(2) 0.72143(12) 0.67754(9) 0.0390(5) Uani d 1
H H38 0.5364 0.7021 0.7189 0.047 Uiso calc 1
C C39 0.4957(2) 0.66584(11) 0.61924(9) 0.0343(4) Uani d 1
H H39 0.5064 0.6083 0.6204 0.041 Uiso calc 1
C C40 0.10066(16) 0.50658(11) 0.41584(9) 0.0289(4) Uani d 1
H H40A 0.1129 0.5070 0.3705 0.035 Uiso calc 1
H H40B 0.1351 0.4574 0.4330 0.035 Uiso calc 1
C C41 -0.04021(16) 0.49811(10) 0.41444(8) 0.0244(3) Uani d 1
C C42 -0.13140(17) 0.29249(10) 0.32632(8) 0.0267(4) Uani d 1
H H42 -0.2223 0.2877 0.3218 0.032 Uiso calc 1
C C43 -0.07855(17) 0.22218(11) 0.29736(8) 0.0267(4) Uani d 1
C C44 -0.16151(19) 0.14566(11) 0.26911(9) 0.0335(4) Uani d 1
H H44 -0.2513 0.1404 0.2678 0.040 Uiso calc 1
C C45 -0.1132(2) 0.07711(12) 0.24294(10) 0.0416(5) Uani d 1
H H45 -0.1697 0.0248 0.2245 0.050 Uiso calc 1
C C46 0.0165(2) 0.08484(13) 0.24367(11) 0.0470(5) Uani d 1
H H46 0.0491 0.0380 0.2252 0.056 Uiso calc 1
C C47 0.1001(2) 0.16111(13) 0.27134(11) 0.0436(5) Uani d 1
H H47 0.1895 0.1663 0.2716 0.052 Uiso calc 1
C C48 0.05301(18) 0.22924(12) 0.29835(9) 0.0330(4) Uani d 1
H H48 0.1103 0.2810 0.3176 0.040 Uiso calc 1
Cl Cl3 1.55953(5) 0.98118(3) 0.25967(3) 0.03985(12) Uani d 1
S S3 0.56870(4) 0.60125(3) 0.15171(2) 0.02948(11) Uani d 1
O O5 1.06779(12) 0.74449(7) 0.15696(6) 0.0301(3) Uani d 1
O O6 0.29150(13) 0.56880(8) 0.11686(7) 0.0385(3) Uani d 1
N N11 0.87392(15) 0.55264(9) 0.09435(7) 0.0290(3) Uani d 1
N N12 0.74092(14) 0.53513(9) 0.08974(7) 0.0275(3) Uani d 1
N N13 0.82988(14) 0.64258(8) 0.17018(7) 0.0242(3) Uani d 1
N N14 0.25687(14) 0.43728(9) 0.05974(7) 0.0287(3) Uani d 1
H H14N 0.1704 0.4324 0.0573 0.034 Uiso d 1
N N15 0.30451(14) 0.37172(9) 0.03053(7) 0.0259(3) Uani d 1
C C49 1.18680(17) 0.79586(11) 0.18190(8) 0.0257(4) Uani d 1
C C50 1.18353(18) 0.88119(11) 0.19813(10) 0.0350(4) Uani d 1
H H50 1.1026 0.9004 0.1928 0.042 Uiso calc 1
C C51 1.29814(19) 0.93896(12) 0.22214(10) 0.0366(4) Uani d 1
H H51 1.2964 0.9977 0.2337 0.044 Uiso calc 1
C C52 1.41518(18) 0.90970(11) 0.22904(9) 0.0296(4) Uani d 1
C C53 1.41869(17) 0.82472(11) 0.21257(8) 0.0273(4) Uani d 1
H H53 1.4997 0.8057 0.2173 0.033 Uiso calc 1
C C54 1.30403(17) 0.76661(11) 0.18907(8) 0.0258(4) Uani d 1
H H54 1.3059 0.7078 0.1781 0.031 Uiso calc 1
C C55 1.06298(17) 0.65642(10) 0.16225(9) 0.0289(4) Uani d 1
H H55A 1.1013 0.6493 0.2083 0.035 Uiso calc 1
H H55B 1.1122 0.6301 0.1330 0.035 Uiso calc 1
C C56 0.92447(17) 0.61592(10) 0.14220(9) 0.0256(4) Uani d 1
C C57 0.84799(16) 0.70182(10) 0.22982(8) 0.0243(3) Uani d 1
C C58 0.91552(18) 0.68166(11) 0.28860(9) 0.0323(4) Uani d 1
H H58 0.9507 0.6306 0.2890 0.039 Uiso calc 1
C C59 0.9313(2) 0.73692(12) 0.34699(9) 0.0369(4) Uani d 1
H H59 0.9777 0.7239 0.3876 0.044 Uiso calc 1
C C60 0.87920(19) 0.81097(12) 0.34580(10) 0.0361(4) Uani d 1
H H60 0.8890 0.8484 0.3858 0.043 Uiso calc 1
C C61 0.81292(19) 0.83065(12) 0.28665(10) 0.0356(4) Uani d 1
H H61 0.7782 0.8819 0.2862 0.043 Uiso calc 1
C C62 0.79669(18) 0.77612(11) 0.22779(9) 0.0306(4) Uani d 1
H H62 0.7514 0.7896 0.1871 0.037 Uiso calc 1
C C63 0.71809(17) 0.59024(10) 0.13520(8) 0.0244(3) Uani d 1
C C64 0.47291(17) 0.52112(11) 0.08542(9) 0.0313(4) Uani d 1
H H64A 0.4811 0.5379 0.0424 0.038 Uiso calc 1
H H64B 0.5042 0.4663 0.0890 0.038 Uiso calc 1
C C65 0.33429(17) 0.51129(11) 0.08923(8) 0.0257(4) Uani d 1
C C66 0.21972(17) 0.30648(11) 0.00079(8) 0.0282(4) Uani d 1
H H66 0.1309 0.3067 -0.0001 0.034 Uiso calc 1
C C67 0.25762(17) 0.23198(11) -0.03162(8) 0.0268(4) Uani d 1
C C68 0.16250(19) 0.16047(12) -0.05987(9) 0.0327(4) Uani d 1
H H68 0.0748 0.1618 -0.0588 0.039 Uiso calc 1
C C69 0.1956(2) 0.08767(12) -0.08947(10) 0.0379(5) Uani d 1
H H69 0.1306 0.0392 -0.1082 0.045 Uiso calc 1
C C70 0.3225(2) 0.08541(12) -0.09173(10) 0.0414(5) Uani d 1
H H70 0.3450 0.0355 -0.1120 0.050 Uiso calc 1
C C71 0.4177(2) 0.15634(13) -0.06434(11) 0.0413(5) Uani d 1
H H71 0.5050 0.1549 -0.0662 0.050 Uiso calc 1
C C72 0.38555(18) 0.22881(12) -0.03444(9) 0.0333(4) Uani d 1
H H72 0.4511 0.2769 -0.0156 0.040 Uiso calc 1
O O7 0.69091(13) 0.54516(11) 0.32193(7) 0.0521(4) Uani d 1
H H7D 0.7463 0.5584 0.3601 0.078 Uiso d 1
H H7C 0.7313 0.5176 0.2971 0.078 Uiso d 1
O O8 -0.0028(3) 0.45181(17) 0.01102(13) 0.0399(6) Uani d 0.5
H H8A -0.0358 0.4901 0.0315 0.060 Uiso d 0.5
H H8B 0.0176 0.4753 -0.0215 0.060 Uiso d 0.5

loop_
_atom_site_aniso_label
_atom_site_aniso_U_11
_atom_site_aniso_U_22
_atom_site_aniso_U_33
_atom_site_aniso_U_12
_atom_site_aniso_U_13
_atom_site_aniso_U_23
Cl1 0.0285(2) 0.0246(2) 0.0484(3) -0.00373(16) 0.00048(19) -0.00218(19)
S1 0.0215(2) 0.0229(2) 0.0349(2) -0.00075(15) 0.01176(17) -0.00797(17)
O1 0.0212(6) 0.0212(6) 0.0368(7) 0.0024(4) 0.0016(5) 0.0038(5)
O2 0.0255(6) 0.0239(6) 0.0384(7) 0.0071(5) 0.0099(5) -0.0062(5)
N1 0.0202(7) 0.0225(7) 0.0258(7) 0.0043(5) 0.0059(6) -0.0012(6)
N2 0.0199(7) 0.0210(7) 0.0257(7) 0.0036(5) 0.0068(6) -0.0017(6)
N3 0.0210(7) 0.0179(6) 0.0225(7) 0.0023(5) 0.0061(5) -0.0020(5)
N4 0.0192(7) 0.0215(7) 0.0253(7) 0.0037(5) 0.0066(6) -0.0018(6)
N5 0.0244(7) 0.0186(6) 0.0209(6) 0.0054(5) 0.0065(5) 0.0012(5)
C1 0.0209(8) 0.0233(8) 0.0237(8) 0.0011(6) 0.0030(6) 0.0012(7)
C2 0.0249(9) 0.0244(9) 0.0492(11) 0.0059(7) 0.0070(8) -0.0019(8)
C3 0.0334(10) 0.0197(8) 0.0522(12) 0.0042(7) 0.0084(9) -0.0046(8)
C4 0.0270(9) 0.0226(8) 0.0288(9) -0.0004(6) 0.0036(7) 0.0011(7)
C5 0.0210(8) 0.0261(8) 0.0285(9) 0.0052(6) 0.0020(7) 0.0008(7)
C6 0.0245(8) 0.0198(8) 0.0241(8) 0.0041(6) 0.0033(7) -0.0014(7)
C7 0.0214(8) 0.0195(8) 0.0300(9) 0.0051(6) 0.0048(7) 0.0012(7)
C8 0.0222(8) 0.0192(7) 0.0230(8) 0.0050(6) 0.0058(6) 0.0008(6)
C9 0.0222(8) 0.0172(7) 0.0238(8) 0.0012(6) 0.0067(6) 0.0021(6)
C10 0.0223(8) 0.0198(8) 0.0221(8) 0.0007(6) 0.0073(6) -0.0030(6)
C11 0.0498(12) 0.0241(9) 0.0275(9) 0.0115(8) 0.0089(8) 0.0011(7)
C12 0.0594(13) 0.0358(10) 0.0231(9) 0.0134(9) 0.0075(9) 0.0000(8)
C13 0.0432(11) 0.0294(9) 0.0283(9) 0.0058(8) 0.0104(8) -0.0069(8)
C14 0.0449(11) 0.0233(9) 0.0374(10) 0.0121(8) 0.0104(9) -0.0042(8)
C15 0.0369(10) 0.0232(8) 0.0275(9) 0.0082(7) 0.0056(8) 0.0008(7)
C16 0.0203(8) 0.0251(8) 0.0413(10) 0.0034(6) 0.0068(7) -0.0093(8)
C17 0.0220(8) 0.0198(8) 0.0217(8) 0.0046(6) 0.0061(6) 0.0015(6)
C18 0.0209(8) 0.0225(8) 0.0246(8) 0.0017(6) 0.0053(6) 0.0025(7)
C19 0.0268(8) 0.0200(8) 0.0203(8) 0.0033(6) 0.0035(7) 0.0013(6)
C20 0.0256(9) 0.0272(9) 0.0361(10) 0.0026(7) 0.0031(7) -0.0041(8)
C21 0.0325(10) 0.0352(10) 0.0506(12) 0.0106(8) 0.0042(9) -0.0068(9)
C22 0.0471(12) 0.0247(9) 0.0449(11) 0.0113(8) 0.0055(9) -0.0049(9)
C23 0.0398(11) 0.0210(8) 0.0337(10) -0.0014(7) 0.0025(8) -0.0023(8)
C24 0.0273(9) 0.0244(8) 0.0289(9) 0.0004(7) 0.0037(7) 0.0022(7)
Cl2 0.0309(2) 0.0311(2) 0.0600(3) -0.00541(18) -0.0001(2) 0.0009(2)
S2 0.0252(2) 0.0215(2) 0.0330(2) 0.00191(15) 0.01075(17) -0.00469(17)
O3 0.0234(6) 0.0204(6) 0.0458(8) 0.0027(5) 0.0000(5) 0.0074(5)
O4 0.0289(7) 0.0303(7) 0.0423(7) 0.0089(5) 0.0099(6) -0.0088(6)
N6 0.0246(7) 0.0213(7) 0.0233(7) 0.0045(5) 0.0051(6) 0.0010(6)
N7 0.0254(7) 0.0207(7) 0.0224(7) 0.0039(5) 0.0066(6) 0.0010(6)
N8 0.0228(7) 0.0185(6) 0.0215(7) 0.0025(5) 0.0051(5) -0.0014(5)
N9 0.0238(7) 0.0246(7) 0.0318(8) 0.0044(5) 0.0100(6) -0.0026(6)
N10 0.0287(7) 0.0208(7) 0.0237(7) 0.0059(5) 0.0079(6) 0.0015(6)
C25 0.0247(8) 0.0241(8) 0.0259(8) 0.0026(6) 0.0023(7) 0.0024(7)
C26 0.0262(9) 0.0261(9) 0.0556(12) 0.0077(7) 0.0040(9) -0.0039(9)
C27 0.0349(11) 0.0227(9) 0.0573(13) 0.0042(7) 0.0027(9) -0.0048(9)
C28 0.0289(9) 0.0268(9) 0.0323(9) -0.0004(7) 0.0013(7) 0.0028(8)
C29 0.0251(9) 0.0309(9) 0.0325(9) 0.0065(7) 0.0060(7) 0.0027(8)
C30 0.0290(9) 0.0210(8) 0.0302(9) 0.0055(7) 0.0065(7) 0.0013(7)
C31 0.0233(8) 0.0213(8) 0.0293(9) 0.0051(6) 0.0038(7) 0.0022(7)
C32 0.0259(8) 0.0173(7) 0.0224(8) 0.0053(6) 0.0069(7) 0.0018(6)
C33 0.0254(8) 0.0183(7) 0.0212(8) 0.0023(6) 0.0059(7) 0.0019(6)
C34 0.0238(8) 0.0203(8) 0.0228(8) 0.0035(6) 0.0073(6) -0.0025(7)
C35 0.0421(11) 0.0232(8) 0.0261(9) 0.0081(7) 0.0074(8) 0.0026(7)
C36 0.0462(11) 0.0198(8) 0.0364(10) 0.0100(7) 0.0115(9) -0.0015(8)
C37 0.0375(10) 0.0287(9) 0.0270(9) 0.0060(7) 0.0077(8) -0.0067(7)
C38 0.0609(14) 0.0339(10) 0.0232(9) 0.0173(9) 0.0086(9) 0.0000(8)
C39 0.0527(12) 0.0245(9) 0.0266(9) 0.0145(8) 0.0082(8) 0.0006(7)
C40 0.0236(8) 0.0295(9) 0.0301(9) 0.0050(7) 0.0049(7) -0.0071(7)
C41 0.0278(9) 0.0236(8) 0.0222(8) 0.0072(6) 0.0055(7) 0.0021(7)
C42 0.0263(9) 0.0236(8) 0.0295(9) 0.0020(6) 0.0078(7) 0.0019(7)
C43 0.0324(9) 0.0229(8) 0.0232(8) 0.0027(7) 0.0056(7) 0.0018(7)
C44 0.0367(10) 0.0266(9) 0.0326(10) -0.0008(7) 0.0061(8) -0.0014(8)
C45 0.0542(13) 0.0232(9) 0.0412(11) 0.0001(8) 0.0082(10) -0.0058(8)
C46 0.0566(14) 0.0323(11) 0.0499(13) 0.0178(9) 0.0095(11) -0.0087(10)
C47 0.0374(11) 0.0392(11) 0.0510(13) 0.0126(9) 0.0060(10) -0.0044(10)
C48 0.0326(10) 0.0278(9) 0.0347(10) 0.0049(7) 0.0044(8) -0.0036(8)
Cl3 0.0333(2) 0.0263(2) 0.0529(3) 0.00035(17) 0.0026(2) -0.0022(2)
S3 0.0289(2) 0.0275(2) 0.0315(2) -0.00109(16) 0.01585(18) -0.00690(18)
O5 0.0264(6) 0.0218(6) 0.0417(7) 0.0053(5) 0.0062(5) 0.0055(5)
O6 0.0343(7) 0.0346(7) 0.0445(8) 0.0133(6) 0.0096(6) -0.0115(6)
N11 0.0312(8) 0.0249(7) 0.0344(8) 0.0077(6) 0.0151(7) 0.0010(6)
N12 0.0311(8) 0.0225(7) 0.0313(8) 0.0042(6) 0.0145(6) 0.0007(6)
N13 0.0274(7) 0.0189(6) 0.0281(7) 0.0035(5) 0.0120(6) 0.0009(6)
N14 0.0276(8) 0.0289(8) 0.0291(8) 0.0078(6) 0.0082(6) -0.0041(6)
N15 0.0320(8) 0.0230(7) 0.0227(7) 0.0080(6) 0.0065(6) -0.0003(6)
C49 0.0265(9) 0.0249(8) 0.0259(8) 0.0049(6) 0.0062(7) 0.0042(7)
C50 0.0310(10) 0.0260(9) 0.0484(11) 0.0108(7) 0.0087(9) 0.0017(8)
C51 0.0373(11) 0.0218(9) 0.0500(12) 0.0090(7) 0.0097(9) -0.0009(8)
C52 0.0310(9) 0.0250(9) 0.0299(9) 0.0026(7) 0.0040(7) 0.0007(7)
C53 0.0267(9) 0.0295(9) 0.0255(8) 0.0084(7) 0.0049(7) 0.0017(7)
C54 0.0300(9) 0.0212(8) 0.0266(8) 0.0072(7) 0.0072(7) 0.0014(7)
C55 0.0284(9) 0.0213(8) 0.0398(10) 0.0080(7) 0.0122(8) 0.0040(7)
C56 0.0292(9) 0.0207(8) 0.0312(9) 0.0078(6) 0.0134(7) 0.0048(7)
C57 0.0257(8) 0.0214(8) 0.0263(8) 0.0025(6) 0.0109(7) -0.0012(7)
C58 0.0383(10) 0.0254(9) 0.0336(10) 0.0093(7) 0.0084(8) 0.0023(8)
C59 0.0447(11) 0.0339(10) 0.0299(10) 0.0080(8) 0.0057(8) -0.0001(8)
C60 0.0391(11) 0.0311(10) 0.0353(10) 0.0039(8) 0.0113(8) -0.0083(8)
C61 0.0390(11) 0.0255(9) 0.0429(11) 0.0132(8) 0.0106(9) -0.0037(8)
C62 0.0348(10) 0.0246(9) 0.0334(10) 0.0083(7) 0.0099(8) 0.0006(8)
C63 0.0300(9) 0.0186(8) 0.0262(8) 0.0013(6) 0.0122(7) 0.0029(7)
C64 0.0312(10) 0.0288(9) 0.0335(9) 0.0071(7) 0.0104(8) -0.0048(8)
C65 0.0303(9) 0.0246(8) 0.0227(8) 0.0098(7) 0.0056(7) 0.0007(7)
C66 0.0288(9) 0.0289(9) 0.0254(8) 0.0042(7) 0.0058(7) 0.0006(7)
C67 0.0316(9) 0.0251(8) 0.0224(8) 0.0044(7) 0.0047(7) 0.0019(7)
C68 0.0329(10) 0.0307(9) 0.0312(9) 0.0005(7) 0.0066(8) -0.0003(8)
C69 0.0447(12) 0.0266(9) 0.0364(10) -0.0004(8) 0.0052(9) -0.0034(8)
C70 0.0493(12) 0.0281(10) 0.0429(11) 0.0122(8) 0.0055(10) -0.0058(9)
C71 0.0333(10) 0.0390(11) 0.0483(12) 0.0117(8) 0.0056(9) -0.0048(9)
C72 0.0310(10) 0.0297(9) 0.0341(10) 0.0030(7) 0.0030(8) -0.0043(8)
O7 0.0289(7) 0.0912(12) 0.0338(7) 0.0257(7) 0.0036(6) -0.0114(8)
O8 0.0342(15) 0.0482(17) 0.0395(15) 0.0091(12) 0.0171(12) -0.0027(13)

loop_
_atom_type_symbol
_atom_type_description
_atom_type_scat_dispersion_real
_atom_type_scat_dispersion_imag
_atom_type_scat_source
C C 0.0181 0.0091 'International Tables Vol C Tables 4.2.6.8 and 6.1.1.4'
H H 0.0000 0.0000 'International Tables Vol C Tables 4.2.6.8 and 6.1.1.4'
N N 0.0311 0.0180 'International Tables Vol C Tables 4.2.6.8 and 6.1.1.4'
O O 0.0492 0.0322 'International Tables Vol C Tables 4.2.6.8 and 6.1.1.4'
S S 0.3331 0.5567 'International Tables Vol C Tables 4.2.6.8 and 6.1.1.4'
Cl Cl 0.3639 0.7018 'International Tables Vol C Tables 4.2.6.8 and 6.1.1.4'

loop_
_geom_angle_atom_site_label_1
_geom_angle_atom_site_label_2
_geom_angle_atom_site_label_3
_geom_angle_site_symmetry_1
_geom_angle
C9 S1 C16 . 96.16(8)
C1 O1 C7 . 116.49(12)
C8 N1 N2 . 108.17(13)
C9 N2 N1 . 106.36(12)
C9 N3 C8 . 104.54(13)
C9 N3 C10 . 127.84(13)
C8 N3 C10 . 126.61(13)
C17 N4 N5 . 120.22(13)
C17 N4 H4N . 118.6
N5 N4 H4N . 120.9
C18 N5 N4 . 115.60(14)
C2 C1 O1 . 115.90(15)
C2 C1 C6 . 120.75(15)
O1 C1 C6 . 123.30(15)
C1 C2 C3 . 120.09(17)
C1 C2 H2 . 120.0
C3 C2 H2 . 120.0
C4 C3 C2 . 119.08(17)
C4 C3 H3 . 120.5
C2 C3 H3 . 120.5
C5 C4 C3 . 121.18(16)
C5 C4 Cl1 . 119.16(14)
C3 C4 Cl1 . 119.65(14)
C4 C5 C6 . 119.85(16)
C4 C5 H5 . 120.1
C6 C5 H5 . 120.1
C1 C6 C5 . 119.04(15)
C1 C6 H6 . 120.5
C5 C6 H6 . 120.5
O1 C7 C8 . 106.34(13)
O1 C7 H7A . 110.5
C8 C7 H7A . 110.5
O1 C7 H7B . 110.5
C8 C7 H7B . 110.5
H7A C7 H7B . 108.7
N1 C8 N3 . 110.01(14)
N1 C8 C7 . 125.92(15)
N3 C8 C7 . 124.01(14)
N2 C9 N3 . 110.92(14)
N2 C9 S1 . 127.74(12)
N3 C9 S1 . 121.30(12)
C11 C10 C15 . 121.80(15)
C11 C10 N3 . 118.07(15)
C15 C10 N3 . 120.13(15)
C10 C11 C12 . 119.01(17)
C10 C11 H11 . 120.5
C12 C11 H11 . 120.5
C13 C12 C11 . 120.10(18)
C13 C12 H12 . 119.9
C11 C12 H12 . 119.9
C12 C13 C14 . 120.12(17)
C12 C13 H13 . 119.9
C14 C13 H13 . 119.9
C13 C14 C15 . 120.43(17)
C13 C14 H14 . 119.8
C15 C14 H14 . 119.8
C10 C15 C14 . 118.53(17)
C10 C15 H15 . 120.7
C14 C15 H15 . 120.7
C17 C16 S1 . 109.05(11)
C17 C16 H16A . 109.9
S1 C16 H16A . 109.9
C17 C16 H16B . 109.9
S1 C16 H16B . 109.9
H16A C16 H16B . 108.3
O2 C17 N4 . 121.56(15)
O2 C17 C16 . 122.23(14)
N4 C17 C16 . 116.19(14)
N5 C18 C19 . 120.97(15)
N5 C18 H18 . 119.5
C19 C18 H18 . 119.5
C20 C19 C24 . 118.65(15)
C20 C19 C18 . 122.22(15)
C24 C19 C18 . 119.12(15)
C21 C20 C19 . 120.39(16)
C21 C20 H20 . 119.8
C19 C20 H20 . 119.8
C20 C21 C22 . 120.49(19)
C20 C21 H21 . 119.8
C22 C21 H21 . 119.8
C23 C22 C21 . 119.67(18)
C23 C22 H22 . 120.2
C21 C22 H22 . 120.2
C22 C23 C24 . 120.08(16)
C22 C23 H23 . 120.0
C24 C23 H23 . 120.0
C23 C24 C19 . 120.72(17)
C23 C24 H24 . 119.6
C19 C24 H24 . 119.6
C33 S2 C40 . 95.76(8)
C25 O3 C31 . 117.59(13)
C32 N6 N7 . 107.39(13)
C33 N7 N6 . 106.74(13)
C33 N8 C32 . 104.07(13)
C33 N8 C34 . 127.89(14)
C32 N8 C34 . 126.48(14)
C41 N9 N10 . 119.91(14)
C41 N9 H9N . 118.8
N10 N9 H9N . 121.3
C42 N10 N9 . 116.59(15)
O3 C25 C26 . 115.48(15)
O3 C25 C30 . 123.87(15)
C26 C25 C30 . 120.58(16)
C25 C26 C27 . 119.87(18)
C25 C26 H26 . 120.1
C27 C26 H26 . 120.1
C28 C27 C26 . 119.45(18)
C28 C27 H27 . 120.3
C26 C27 H27 . 120.3
C27 C28 C29 . 120.95(17)
C27 C28 Cl2 . 119.41(14)
C29 C28 Cl2 . 119.63(14)
C28 C29 C30 . 119.91(17)
C28 C29 H29 . 120.0
C30 C29 H29 . 120.0
C25 C30 C29 . 119.25(16)
C25 C30 H30 . 120.4
C29 C30 H30 . 120.4
O3 C31 C32 . 106.23(13)
O3 C31 H31A . 110.5
C32 C31 H31A . 110.5
O3 C31 H31B . 110.5
C32 C31 H31B . 110.5
H31A C31 H31B . 108.7
N6 C32 N8 . 110.78(14)
N6 C32 C31 . 125.66(15)
N8 C32 C31 . 123.47(14)
N7 C33 N8 . 111.01(14)
N7 C33 S2 . 127.73(12)
N8 C33 S2 . 121.22(12)
C35 C34 C39 . 121.82(15)
C35 C34 N8 . 120.27(15)
C39 C34 N8 . 117.91(14)
C34 C35 C36 . 118.33(17)
C34 C35 H35 . 120.8
C36 C35 H35 . 120.8
C37 C36 C35 . 120.68(17)
C37 C36 H36 . 119.7
C35 C36 H36 . 119.7
C38 C37 C36 . 119.94(16)
C38 C37 H37 . 120.0
C36 C37 H37 . 120.0
C37 C38 C39 . 120.11(18)
C37 C38 H38 . 119.9
C39 C38 H38 . 119.9
C34 C39 C38 . 119.09(17)
C34 C39 H39 . 120.5
C38 C39 H39 . 120.5
C41 C40 S2 . 109.83(11)
C41 C40 H40A . 109.7
S2 C40 H40A . 109.7
C41 C40 H40B . 109.7
S2 C40 H40B . 109.7
H40A C40 H40B . 108.2
O4 C41 N9 . 121.41(16)
O4 C41 C40 . 123.20(15)
N9 C41 C40 . 115.37(14)
N10 C42 C43 . 120.19(16)
N10 C42 H42 . 119.9
C43 C42 H42 . 119.9
C44 C43 C48 . 119.28(17)
C44 C43 C42 . 119.05(17)
C48 C43 C42 . 121.66(15)
C45 C44 C43 . 120.23(18)
C45 C44 H44 . 119.9
C43 C44 H44 . 119.9
C46 C45 C44 . 120.10(18)
C46 C45 H45 . 120.0
C44 C45 H45 . 120.0
C45 C46 C47 . 120.19(19)
C45 C46 H46 . 119.9
C47 C46 H46 . 119.9
C48 C47 C46 . 120.0(2)
C48 C47 H47 . 120.0
C46 C47 H47 . 120.0
C47 C48 C43 . 120.18(17)
C47 C48 H48 . 119.9
C43 C48 H48 . 119.9
C63 S3 C64 . 96.30(8)
C49 O5 C55 . 116.14(13)
C56 N11 N12 . 107.98(13)
C63 N12 N11 . 106.20(14)
C63 N13 C56 . 104.31(14)
C63 N13 C57 . 127.68(14)
C56 N13 C57 . 127.21(14)
C65 N14 N15 . 121.52(15)
C65 N14 H14N . 118.5
N15 N14 H14N . 119.9
C66 N15 N14 . 115.49(15)
O5 C49 C50 . 115.39(15)
O5 C49 C54 . 123.84(15)
C50 C49 C54 . 120.74(16)
C49 C50 C51 . 120.17(17)
C49 C50 H50 . 119.9
C51 C50 H50 . 119.9
C52 C51 C50 . 119.02(17)
C52 C51 H51 . 120.5
C50 C51 H51 . 120.5
C53 C52 C51 . 120.91(17)
C53 C52 Cl3 . 119.54(14)
C51 C52 Cl3 . 119.54(14)
C52 C53 C54 . 120.19(16)
C52 C53 H53 . 119.9
C54 C53 H53 . 119.9
C49 C54 C53 . 118.97(16)
C49 C54 H54 . 120.5
C53 C54 H54 . 120.5
O5 C55 C56 . 107.07(14)
O5 C55 H55A . 110.3
C56 C55 H55A . 110.3
O5 C55 H55B . 110.3
C56 C55 H55B . 110.3
H55A C55 H55B . 108.6
N11 C56 N13 . 110.27(15)
N11 C56 C55 . 125.53(15)
N13 C56 C55 . 124.16(15)
C62 C57 C58 . 121.49(16)
C62 C57 N13 . 120.12(16)
C58 C57 N13 . 118.38(15)
C57 C58 C59 . 119.32(17)
C57 C58 H58 . 120.3
C59 C58 H58 . 120.3
C60 C59 C58 . 119.82(18)
C60 C59 H59 . 120.1
C58 C59 H59 . 120.1
C61 C60 C59 . 120.24(17)
C61 C60 H60 . 119.9
C59 C60 H60 . 119.9
C60 C61 C62 . 120.61(17)
C60 C61 H61 . 119.7
C62 C61 H61 . 119.7
C57 C62 C61 . 118.52(18)
C57 C62 H62 . 120.7
C61 C62 H62 . 120.7
N12 C63 N13 . 111.24(15)
N12 C63 S3 . 127.30(13)
N13 C63 S3 . 121.45(12)
C65 C64 S3 . 109.11(12)
C65 C64 H64A . 109.9
S3 C64 H64A . 109.9
C65 C64 H64B . 109.9
S3 C64 H64B . 109.9
H64A C64 H64B . 108.3
O6 C65 N14 . 121.07(16)
O6 C65 C64 . 121.71(16)
N14 C65 C64 . 117.20(15)
N15 C66 C67 . 121.05(16)
N15 C66 H66 . 119.5
C67 C66 H66 . 119.5
C72 C67 C68 . 118.78(17)
C72 C67 C66 . 122.41(16)
C68 C67 C66 . 118.80(17)
C69 C68 C67 . 120.40(18)
C69 C68 H68 . 119.8
C67 C68 H68 . 119.8
C70 C69 C68 . 120.16(17)
C70 C69 H69 . 119.9
C68 C69 H69 . 119.9
C69 C70 C71 . 119.94(18)
C69 C70 H70 . 120.0
C71 C70 H70 . 120.0
C72 C71 C70 . 120.17(19)
C72 C71 H71 . 119.9
C70 C71 H71 . 119.9
C71 C72 C67 . 120.54(17)
C71 C72 H72 . 119.7
C67 C72 H72 . 119.7
H7D O7 H7C . 104.1
O8 O8 H8A 2_565 60.2
H8A O8 H8B . 104.0

loop_
_geom_bond_atom_site_label_1
_geom_bond_atom_site_label_2
_geom_bond_site_symmetry_2
_geom_bond_distance
Cl1 C4 . 1.7436(17)
S1 C9 . 1.7394(16)
S1 C16 . 1.8020(17)
O1 C1 . 1.3808(19)
O1 C7 . 1.4309(19)
O2 C17 . 1.2315(19)
N1 C8 . 1.307(2)
N1 N2 . 1.3931(18)
N2 C9 . 1.313(2)
N3 C9 . 1.3716(19)
N3 C8 . 1.373(2)
N3 C10 . 1.4394(19)
N4 C17 . 1.345(2)
N4 N5 . 1.3735(18)
N4 H4N . 0.9100
N5 C18 . 1.284(2)
C1 C2 . 1.380(2)
C1 C6 . 1.386(2)
C2 C3 . 1.391(2)
C2 H2 . 0.9500
C3 C4 . 1.379(3)
C3 H3 . 0.9500
C4 C5 . 1.377(2)
C5 C6 . 1.394(2)
C5 H5 . 0.9500
C6 H6 . 0.9500
C7 C8 . 1.484(2)
C7 H7A . 0.9900
C7 H7B . 0.9900
C10 C11 . 1.379(2)
C10 C15 . 1.380(2)
C11 C12 . 1.391(2)
C11 H11 . 0.9500
C12 C13 . 1.379(3)
C12 H12 . 0.9500
C13 C14 . 1.383(3)
C13 H13 . 0.9500
C14 C15 . 1.391(2)
C14 H14 . 0.9500
C15 H15 . 0.9500
C16 C17 . 1.496(2)
C16 H16A . 0.9900
C16 H16B . 0.9900
C18 C19 . 1.460(2)
C18 H18 . 0.9500
C19 C20 . 1.395(2)
C19 C24 . 1.399(2)
C20 C21 . 1.382(3)
C20 H20 . 0.9500
C21 C22 . 1.391(3)
C21 H21 . 0.9500
C22 C23 . 1.381(3)
C22 H22 . 0.9500
C23 C24 . 1.387(2)
C23 H23 . 0.9500
C24 H24 . 0.9500
Cl2 C28 . 1.7428(18)
S2 C33 . 1.7431(17)
S2 C40 . 1.8024(17)
O3 C25 . 1.378(2)
O3 C31 . 1.4279(19)
O4 C41 . 1.231(2)
N6 C32 . 1.306(2)
N6 N7 . 1.3958(19)
N7 C33 . 1.312(2)
N8 C33 . 1.371(2)
N8 C32 . 1.374(2)
N8 C34 . 1.4404(19)
N9 C41 . 1.348(2)
N9 N10 . 1.3734(19)
N9 H9N . 0.9099
N10 C42 . 1.274(2)
C25 C26 . 1.382(2)
C25 C30 . 1.384(2)
C26 C27 . 1.391(3)
C26 H26 . 0.9500
C27 C28 . 1.374(3)
C27 H27 . 0.9500
C28 C29 . 1.378(2)
C29 C30 . 1.392(2)
C29 H29 . 0.9500
C30 H30 . 0.9500
C31 C32 . 1.485(2)
C31 H31A . 0.9900
C31 H31B . 0.9900
C34 C35 . 1.378(2)
C34 C39 . 1.379(2)
C35 C36 . 1.393(2)
C35 H35 . 0.9500
C36 C37 . 1.382(3)
C36 H36 . 0.9500
C37 C38 . 1.380(3)
C37 H37 . 0.9500
C38 C39 . 1.389(2)
C38 H38 . 0.9500
C39 H39 . 0.9500
C40 C41 . 1.492(2)
C40 H40A . 0.9900
C40 H40B . 0.9900
C42 C43 . 1.462(2)
C42 H42 . 0.9500
C43 C44 . 1.395(2)
C43 C48 . 1.396(3)
C44 C45 . 1.388(3)
C44 H44 . 0.9500
C45 C46 . 1.377(3)
C45 H45 . 0.9500
C46 C47 . 1.393(3)
C46 H46 . 0.9500
C47 C48 . 1.383(3)
C47 H47 . 0.9500
C48 H48 . 0.9500
Cl3 C52 . 1.7391(18)
S3 C63 . 1.7412(17)
S3 C64 . 1.7986(18)
O5 C49 . 1.377(2)
O5 C55 . 1.426(2)
O6 C65 . 1.230(2)
N11 C56 . 1.306(2)
N11 N12 . 1.395(2)
N12 C63 . 1.312(2)
N13 C63 . 1.368(2)
N13 C56 . 1.373(2)
N13 C57 . 1.441(2)
N14 C65 . 1.346(2)
N14 N15 . 1.3731(19)
N14 H14N . 0.9100
N15 C66 . 1.283(2)
C49 C50 . 1.381(2)
C49 C54 . 1.388(2)
C50 C51 . 1.388(3)
C50 H50 . 0.9500
C51 C52 . 1.386(3)
C51 H51 . 0.9500
C52 C53 . 1.376(2)
C53 C54 . 1.391(2)
C53 H53 . 0.9500
C54 H54 . 0.9500
C55 C56 . 1.484(2)
C55 H55A . 0.9900
C55 H55B . 0.9900
C57 C62 . 1.384(2)
C57 C58 . 1.385(2)
C58 C59 . 1.390(2)
C58 H58 . 0.9500
C59 C60 . 1.384(3)
C59 H59 . 0.9500
C60 C61 . 1.384(3)
C60 H60 . 0.9500
C61 C62 . 1.391(2)
C61 H61 . 0.9500
C62 H62 . 0.9500
C64 C65 . 1.495(2)
C64 H64A . 0.9900
C64 H64B . 0.9900
C66 C67 . 1.459(2)
C66 H66 . 0.9500
C67 C72 . 1.395(3)
C67 C68 . 1.400(2)
C68 C69 . 1.387(3)
C68 H68 . 0.9500
C69 C70 . 1.380(3)
C69 H69 . 0.9500
C70 C71 . 1.391(3)
C70 H70 . 0.9500
C71 C72 . 1.381(3)
C71 H71 . 0.9500
C72 H72 . 0.9500
O7 H7D . 0.8699
O7 H7C . 0.8699
O8 O8 2_565 1.663(6)
O8 H8A . 0.8700
O8 H8B . 0.8700

loop_
_geom_hbond_atom_site_label_D
_geom_hbond_atom_site_label_H
_geom_hbond_atom_site_label_A
_geom_hbond_site_symmetry_A
_geom_hbond_distance_DH
_geom_hbond_distance_HA
_geom_hbond_distance_DA
_geom_hbond_angle_DHA
N4 H4N O7 1_655 0.91 1.86 2.7527(19) 166
C6 H6 O2 1_455 0.95 2.36 3.2815(19) 163
C7 H7A O2 1_455 0.99 2.35 3.304(2) 162
C30 H30 O4 1_655 0.95 2.48 3.395(2) 161
C31 H31B O4 1_655 0.99 2.44 3.419(2) 170
C39 H39 N6 2_666 0.95 2.51 3.386(2) 154
N14 H14N O8 . 0.91 1.98 2.802(3) 149
C54 H54 O6 1_655 0.95 2.41 3.329(2) 163
C55 H55B O6 1_655 0.99 2.35 3.254(2) 151
O7 H7D O4 1_655 0.87 2.14 2.9668(19) 160
O7 H7C N1 . 0.87 1.96 2.8239(19) 176
O8 H8A N11 1_455 0.87 2.05 2.897(3) 164
O8 H8B N11 2_665 0.87 2.16 2.853(3) 136
C15 H15 Cg8 1_655 0.95 2.74 3.670(2) 168
C35 H35 Cg4 1_455 0.95 2.77 3.709(2) 169
C62 H62 Cg12 2_665 0.95 2.81 3.714(2) 159

loop_
_geom_torsion_atom_site_label_1
_geom_torsion_atom_site_label_2
_geom_torsion_atom_site_label_3
_geom_torsion_atom_site_label_4
_geom_torsion
C8 N1 N2 C9 -0.56(18)
C17 N4 N5 C18 176.79(15)
C7 O1 C1 C2 149.15(16)
C7 O1 C1 C6 -33.2(2)
O1 C1 C2 C3 177.38(18)
C6 C1 C2 C3 -0.4(3)
C1 C2 C3 C4 -0.1(3)
C2 C3 C4 C5 0.2(3)
C2 C3 C4 Cl1 179.51(16)
C3 C4 C5 C6 0.3(3)
Cl1 C4 C5 C6 -179.07(13)
C2 C1 C6 C5 0.8(3)
O1 C1 C6 C5 -176.77(15)
C4 C5 C6 C1 -0.8(3)
C1 O1 C7 C8 -171.47(13)
N2 N1 C8 N3 0.18(18)
N2 N1 C8 C7 177.31(15)
C9 N3 C8 N1 0.24(18)
C10 N3 C8 N1 -168.91(15)
C9 N3 C8 C7 -176.95(15)
C10 N3 C8 C7 13.9(3)
O1 C7 C8 N1 -120.09(17)
O1 C7 C8 N3 56.6(2)
N1 N2 C9 N3 0.73(18)
N1 N2 C9 S1 -177.01(12)
C8 N3 C9 N2 -0.61(18)
C10 N3 C9 N2 168.36(15)
C8 N3 C9 S1 177.29(12)
C10 N3 C9 S1 -13.7(2)
C16 S1 C9 N2 -7.22(17)
C16 S1 C9 N3 175.25(14)
C9 N3 C10 C11 -101.6(2)
C8 N3 C10 C11 65.1(2)
C9 N3 C10 C15 77.8(2)
C8 N3 C10 C15 -115.58(19)
C15 C10 C11 C12 0.7(3)
N3 C10 C11 C12 -179.99(17)
C10 C11 C12 C13 -0.6(3)
C11 C12 C13 C14 0.0(3)
C12 C13 C14 C15 0.4(3)
C11 C10 C15 C14 -0.3(3)
N3 C10 C15 C14 -179.58(16)
C13 C14 C15 C10 -0.3(3)
C9 S1 C16 C17 177.06(13)
N5 N4 C17 O2 177.84(14)
N5 N4 C17 C16 -4.0(2)
S1 C16 C17 O2 -11.9(2)
S1 C16 C17 N4 169.94(12)
N4 N5 C18 C19 179.70(14)
N5 C18 C19 C20 5.5(3)
N5 C18 C19 C24 -173.33(16)
C24 C19 C20 C21 0.4(3)
C18 C19 C20 C21 -178.38(18)
C19 C20 C21 C22 0.0(3)
C20 C21 C22 C23 -0.3(3)
C21 C22 C23 C24 0.3(3)
C22 C23 C24 C19 0.1(3)
C20 C19 C24 C23 -0.5(3)
C18 C19 C24 C23 178.37(16)
C32 N6 N7 C33 0.63(17)
C41 N9 N10 C42 -176.21(16)
C31 O3 C25 C26 -149.29(17)
C31 O3 C25 C30 33.8(2)
O3 C25 C26 C27 -176.77(19)
C30 C25 C26 C27 0.2(3)
C25 C26 C27 C28 -0.1(3)
C26 C27 C28 C29 0.2(3)
C26 C27 C28 Cl2 -178.96(17)
C27 C28 C29 C30 -0.4(3)
Cl2 C28 C29 C30 178.75(14)
O3 C25 C30 C29 176.29(16)
C26 C25 C30 C29 -0.4(3)
C28 C29 C30 C25 0.5(3)
C25 O3 C31 C32 176.58(14)
N7 N6 C32 N8 -0.41(18)
N7 N6 C32 C31 -177.17(15)
C33 N8 C32 N6 0.04(18)
C34 N8 C32 N6 166.64(15)
C33 N8 C32 C31 176.89(15)
C34 N8 C32 C31 -16.5(3)
O3 C31 C32 N6 119.30(17)
O3 C31 C32 N8 -57.1(2)
N6 N7 C33 N8 -0.62(18)
N6 N7 C33 S2 177.23(12)
C32 N8 C33 N7 0.38(18)
C34 N8 C33 N7 -165.96(15)
C32 N8 C33 S2 -177.63(12)
C34 N8 C33 S2 16.0(2)
C40 S2 C33 N7 11.95(17)
C40 S2 C33 N8 -170.39(14)
C33 N8 C34 C35 -87.0(2)
C32 N8 C34 C35 109.6(2)
C33 N8 C34 C39 93.7(2)
C32 N8 C34 C39 -69.7(2)
C39 C34 C35 C36 1.3(3)
N8 C34 C35 C36 -178.00(16)
C34 C35 C36 C37 0.4(3)
C35 C36 C37 C38 -1.5(3)
C36 C37 C38 C39 0.9(3)
C35 C34 C39 C38 -1.8(3)
N8 C34 C39 C38 177.46(17)
C37 C38 C39 C34 0.7(3)
C33 S2 C40 C41 176.14(13)
N10 N9 C41 O4 179.24(15)
N10 N9 C41 C40 0.9(2)
S2 C40 C41 O4 9.7(2)
S2 C40 C41 N9 -172.01(13)
N9 N10 C42 C43 -179.38(15)
N10 C42 C43 C44 173.62(17)
N10 C42 C43 C48 -5.2(3)
C48 C43 C44 C45 0.7(3)
C42 C43 C44 C45 -178.18(17)
C43 C44 C45 C46 -1.2(3)
C44 C45 C46 C47 0.8(3)
C45 C46 C47 C48 0.2(4)
C46 C47 C48 C43 -0.7(3)
C44 C43 C48 C47 0.3(3)
C42 C43 C48 C47 179.09(18)
C56 N11 N12 C63 0.71(19)
C65 N14 N15 C66 -176.10(16)
C55 O5 C49 C50 -158.03(16)
C55 O5 C49 C54 23.8(2)
O5 C49 C50 C51 -178.40(18)
C54 C49 C50 C51 -0.2(3)
C49 C50 C51 C52 0.5(3)
C50 C51 C52 C53 -0.1(3)
C50 C51 C52 Cl3 -179.50(16)
C51 C52 C53 C54 -0.5(3)
Cl3 C52 C53 C54 178.92(13)
O5 C49 C54 C53 177.66(16)
C50 C49 C54 C53 -0.4(3)
C52 C53 C54 C49 0.7(3)
C49 O5 C55 C56 171.56(14)
N12 N11 C56 N13 -0.38(19)
N12 N11 C56 C55 -177.96(16)
C63 N13 C56 N11 -0.09(19)
C57 N13 C56 N11 170.26(15)
C63 N13 C56 C55 177.53(16)
C57 N13 C56 C55 -12.1(3)
O5 C55 C56 N11 122.18(18)
O5 C55 C56 N13 -55.1(2)
C63 N13 C57 C62 -71.9(2)
C56 N13 C57 C62 119.97(19)
C63 N13 C57 C58 107.1(2)
C56 N13 C57 C58 -61.1(2)
C62 C57 C58 C59 0.5(3)
N13 C57 C58 C59 -178.39(16)
C57 C58 C59 C60 0.2(3)
C58 C59 C60 C61 -0.8(3)
C59 C60 C61 C62 0.6(3)
C58 C57 C62 C61 -0.7(3)
N13 C57 C62 C61 178.18(16)
C60 C61 C62 C57 0.2(3)
N11 N12 C63 N13 -0.79(19)
N11 N12 C63 S3 178.29(13)
C56 N13 C63 N12 0.56(19)
C57 N13 C63 N12 -169.72(16)
C56 N13 C63 S3 -178.58(12)
C57 N13 C63 S3 11.1(2)
C64 S3 C63 N12 -3.31(18)
C64 S3 C63 N13 175.68(15)
C63 S3 C64 C65 176.38(13)
N15 N14 C65 O6 -177.96(16)
N15 N14 C65 C64 3.5(2)
S3 C64 C65 O6 23.7(2)
S3 C64 C65 N14 -157.77(13)
N14 N15 C66 C67 -179.26(15)
N15 C66 C67 C72 -2.7(3)
N15 C66 C67 C68 176.14(17)
C72 C67 C68 C69 0.6(3)
C66 C67 C68 C69 -178.20(17)
C67 C68 C69 C70 -0.5(3)
C68 C69 C70 C71 -0.1(3)
C69 C70 C71 C72 0.5(3)
C70 C71 C72 C67 -0.3(3)
C68 C67 C72 C71 -0.2(3)
C66 C67 C72 C71 178.56(18)

_cod_database_fobs_code 1543174
